data_4504458
loop_
_publ_author_name
'Rajput, Lalit'
'Singha, Subhankar'
'Biradha, Kumar'

_publ_section_title
;
 Comparative Structural Studies on Homologues of Amides and Reverse
 Amides: Unprecedented 4-fold Interpenetrated Quartz Network, New
 \b-Sheet, and Two-Dimensional Layers
;
_journal_issue 12
_journal_name_full 'Crystal Growth &amp; Design'
_journal_page_first 2788
_journal_paper_doi 10.1021/cg0706417
_journal_volume 7
_journal_year 2007
_chemical_formula_sum 'C16 H18 N4 O2'
_chemical_formula_weight 298.34
_chemical_name_systematic
; 
 ? 
;
_space_group_IT_number 154
_symmetry_cell_setting trigonal
_symmetry_space_group_name_Hall 'P 32 2"'
_symmetry_space_group_name_H-M 'P 32 2 1'
_atom_sites_solution_hydrogens geom
_atom_sites_solution_primary direct
_atom_sites_solution_secondary difmap
_audit_creation_method SHELXL-97
_cell_angle_alpha 90.00
_cell_angle_beta 90.00
_cell_angle_gamma 120.00
_cell_formula_units_Z 3
_cell_length_a 8.6286(12)
_cell_length_b 8.6286(12)
_cell_length_c 17.727(4)
_cell_measurement_reflns_used 25
_cell_measurement_temperature 293(2)
_cell_measurement_theta_max 12
_cell_measurement_theta_min 8
_cell_volume 1143.0(3)
_computing_cell_refinement CAD4
_computing_data_collection CAD4
_computing_data_reduction CAD4
_computing_structure_refinement 'SHELXL-97 (Sheldrick, 1997)'
_computing_structure_solution 'SHELXS-97 (Sheldrick, 1990)'
_diffrn_ambient_temperature 293(2)
_diffrn_measured_fraction_theta_full 0.999
_diffrn_measured_fraction_theta_max 0.999
_diffrn_measurement_device_type CAD4
_diffrn_measurement_method \w-scan
_diffrn_radiation_monochromator graphite
_diffrn_radiation_source 'fine-focus sealed tube'
_diffrn_radiation_type MoK\a
_diffrn_radiation_wavelength 0.71073
_diffrn_reflns_av_R_equivalents 0.0207
_diffrn_reflns_av_sigmaI/netI 0.1237
_diffrn_reflns_limit_h_max 10
_diffrn_reflns_limit_h_min 0
_diffrn_reflns_limit_k_max 0
_diffrn_reflns_limit_k_min -10
_diffrn_reflns_limit_l_max 21
_diffrn_reflns_limit_l_min 0
_diffrn_reflns_number 1151
_diffrn_reflns_theta_full 24.98
_diffrn_reflns_theta_max 24.98
_diffrn_reflns_theta_min 2.73
_diffrn_standards_decay_% 0
_diffrn_standards_interval_time 60
_diffrn_standards_number 3
_exptl_absorpt_coefficient_mu 0.089
_exptl_absorpt_correction_type none
_exptl_crystal_colour brown
_exptl_crystal_density_diffrn 1.300
_exptl_crystal_density_meas ?
_exptl_crystal_density_method 'not measured'
_exptl_crystal_description diamonds
_exptl_crystal_F_000 474
_exptl_crystal_size_max 0.20
_exptl_crystal_size_mid 0.15
_exptl_crystal_size_min 0.15
_refine_diff_density_max 0.183
_refine_diff_density_min -0.183
_refine_diff_density_rms 0.046
_refine_ls_abs_structure_details 'Flack H D (1983), Acta Cryst. A39, 876-881'
_refine_ls_abs_structure_Flack -1(8)
_refine_ls_extinction_method none
_refine_ls_goodness_of_fit_ref 1.037
_refine_ls_hydrogen_treatment constr
_refine_ls_matrix_type full
_refine_ls_number_parameters 100
_refine_ls_number_reflns 1126
_refine_ls_number_restraints 0
_refine_ls_restrained_S_all 1.037
_refine_ls_R_factor_all 0.2048
_refine_ls_R_factor_gt 0.0758
_refine_ls_shift/su_max 0.000
_refine_ls_shift/su_mean 0.000
_refine_ls_structure_factor_coef Fsqd
_refine_ls_weighting_details 'calc w=1/[\s^2^(Fo^2^)+(0.0908P)^2^+0.0033P] where P=(Fo^2^+2Fc^2^)/3'
_refine_ls_weighting_scheme calc
_refine_ls_wR_factor_gt 0.1653
_refine_ls_wR_factor_ref 0.2103
_reflns_number_gt 535
_reflns_number_total 1126
_reflns_threshold_expression >2sigma(I)
_cod_data_source_file cg0706417-file002.cif
_cod_data_source_block 6b
_cod_depositor_comments
;
The following automatic conversions were performed:

'_symmetry_cell_setting' value 'Trigonal' changed to 'trigonal'
according to /home/saulius/struct/CIF-dictionaries/cif_core.dic
dictionary named 'cif_core.dic' version 2.4.1 from 2010-06-29.

Automatic conversion script
Id: cif_fix_values 1715 2011-07-08 13:25:40Z adriana 

The following automatic conversions were performed:

'_exptl_crystal_density_meas' value 'not measured' was changed to '?'
- the value is perceived as not measured.

Automatic conversion script
Id: cif_fix_values 3008 2015-01-20 13:52:24Z robertas 
;
_cod_original_sg_symbol_H-M P3(2)21
_cod_database_code 4504458

loop_
_symmetry_equiv_pos_as_xyz
'x, y, z'
'-y, x-y, z+2/3'
'-x+y, -x, z+1/3'
'y, x, -z'
'x-y, -y, -z+1/3'
'-x, -x+y, -z+2/3'

loop_
_atom_site_label
_atom_site_type_symbol
_atom_site_fract_x
_atom_site_fract_y
_atom_site_fract_z
_atom_site_U_iso_or_equiv
_atom_site_adp_type
_atom_site_occupancy
_atom_site_symmetry_multiplicity
_atom_site_calc_flag
_atom_site_refinement_flags
N11 N 0.5467(8) 0.3058(9) -0.1535(3) 0.0640(17) Uani 1 1 d .
N12 N 0.8494(8) 0.6209(8) 0.0298(2) 0.0587(18) Uani 1 1 d .
H12 H 0.8019 0.5794 0.0731 0.070 Uiso 1 1 calc R
C11 C 0.6915(12) 0.4660(10) -0.1635(3) 0.067(2) Uani 1 1 d .
H11 H 0.7230 0.5069 -0.2127 0.081 Uiso 1 1 calc R
C12 C 0.7973(10) 0.5749(10) -0.1066(3) 0.063(2) Uani 1 1 d .
H12A H 0.8970 0.6849 -0.1178 0.076 Uiso 1 1 calc R
C13 C 0.7547(10) 0.5200(9) -0.0323(3) 0.0495(18) Uani 1 1 d .
C14 C 0.6014(10) 0.3577(10) -0.0206(3) 0.058(2) Uani 1 1 d .
H14 H 0.5636 0.3166 0.0282 0.070 Uiso 1 1 calc R
C15 C 0.5048(10) 0.2571(10) -0.0814(4) 0.066(2) Uani 1 1 d .
H15 H 0.4031 0.1474 -0.0717 0.079 Uiso 1 1 calc R
O21 O 1.0932(8) 0.8520(7) -0.0257(3) 0.094(2) Uani 1 1 d .
C21 C 1.0074(13) 0.7768(12) 0.0304(4) 0.078(3) Uani 1 1 d .
C22 C 1.0699(16) 0.8539(14) 0.1096(4) 0.144(6) Uani 1 1 d .
H22A H 1.0022 0.9115 0.1236 0.173 Uiso 1 1 calc .
H22B H 1.0318 0.7527 0.1433 0.173 Uiso 1 1 calc .
C23 C 1.2334(16) 0.964(2) 0.1256(6) 0.186(8) Uani 1 1 d .
H23A H 1.2765 1.0655 0.0916 0.223 Uiso 1 1 calc .
H23B H 1.3031 0.9063 0.1162 0.223 Uiso 1 1 calc .

loop_
_atom_site_aniso_label
_atom_site_aniso_U_11
_atom_site_aniso_U_22
_atom_site_aniso_U_33
_atom_site_aniso_U_23
_atom_site_aniso_U_13
_atom_site_aniso_U_12
N11 0.071(4) 0.067(4) 0.045(3) 0.000(3) -0.005(3) 0.028(4)
N12 0.062(4) 0.052(4) 0.040(3) -0.001(3) 0.001(3) 0.012(4)
C11 0.098(7) 0.071(6) 0.036(3) 0.000(4) 0.002(4) 0.044(5)
C12 0.075(5) 0.056(5) 0.045(4) -0.001(3) 0.011(4) 0.022(5)
C13 0.060(5) 0.047(5) 0.038(3) -0.003(3) 0.002(3) 0.025(4)
C14 0.063(5) 0.063(5) 0.035(3) 0.004(3) -0.001(3) 0.022(5)
C15 0.067(5) 0.064(5) 0.056(4) 0.005(4) 0.004(4) 0.024(5)
O21 0.103(5) 0.076(4) 0.062(3) -0.005(3) 0.023(3) 0.013(4)
C21 0.098(7) 0.074(6) 0.045(4) -0.002(4) 0.020(4) 0.031(6)
C22 0.144(10) 0.118(9) 0.053(4) -0.027(5) 0.014(6) -0.022(8)
C23 0.096(8) 0.33(2) 0.154(9) -0.175(12) -0.061(7) 0.128(12)

loop_
_atom_type_symbol
_atom_type_description
_atom_type_scat_dispersion_real
_atom_type_scat_dispersion_imag
_atom_type_scat_source
C C 0.0033 0.0016 'International Tables Vol C Tables 4.2.6.8 and 6.1.1.4'
H H 0.0000 0.0000 'International Tables Vol C Tables 4.2.6.8 and 6.1.1.4'
N N 0.0061 0.0033 'International Tables Vol C Tables 4.2.6.8 and 6.1.1.4'
O O 0.0106 0.0060 'International Tables Vol C Tables 4.2.6.8 and 6.1.1.4'

loop_
_geom_angle_atom_site_label_1
_geom_angle_atom_site_label_2
_geom_angle_atom_site_label_3
_geom_angle
_geom_angle_site_symmetry_3
C11 N11 C15 114.7(6) .
C21 N12 C13 127.9(6) .
N11 C11 C12 124.9(6) .
C11 C12 C13 119.6(7) .
C14 C13 C12 116.4(6) .
C14 C13 N12 118.9(6) .
C12 C13 N12 124.6(6) .
C15 C14 C13 119.7(6) .
N11 C15 C14 124.6(7) .
O21 C21 N12 124.4(7) .
O21 C21 C22 122.0(8) .
N12 C21 C22 113.6(7) .
C23 C22 C21 123.0(9) .
C22 C23 C23 115.5(12) 5_675

loop_
_geom_bond_atom_site_label_1
_geom_bond_atom_site_label_2
_geom_bond_distance
_geom_bond_site_symmetry_2
N11 C11 1.333(9) .
N11 C15 1.337(7) .
N12 C21 1.355(9) .
N12 C13 1.388(8) .
C11 C12 1.369(9) .
C12 C13 1.386(7) .
C13 C14 1.379(9) .
C14 C15 1.373(8) .
O21 C21 1.216(8) .
C21 C22 1.531(10) .
C22 C23 1.278(14) .
C23 C23 1.551(17) 5_675
